data_4036778
loop_
_publ_author_name
'Wrigstedt, Pauli'
'Kavakka, Jari'
'Heikkinen, Sami'
'Nieger, Martin'
'R\"ais\"anen, Minna'
'Repo, Timo'

_publ_section_title
;
 The Reactivity of Thymine and Thymidine 5,6-Epoxides with Organometallic
 Reagents - A Route to Thymidine (6-4) Photoproduct Analogues.
;
_journal_issue 9
_journal_name_full 'The Journal of organic chemistry'
_journal_page_first 3848
_journal_page_last 3859
_journal_paper_doi 10.1021/acs.joc.6b00495
_journal_volume 81
_journal_year 2016
_chemical_formula_moiety 'C9 H16 N2 O3'
_chemical_formula_sum 'C9 H16 N2 O3'
_chemical_formula_weight 200.24
_chemical_name_systematic
; 
 6-ethyl-5-hydroxy-1,3,5-trimethyl-dihydropyridine-2,4(1H,3H)-dione 
;
_space_group_IT_number 2
_space_group_name_Hall '-P 1'
_space_group_name_H-M_alt 'P -1'
_symmetry_cell_setting triclinic
_symmetry_space_group_name_H-M 'P -1'
_atom_sites_solution_hydrogens geom
_atom_sites_solution_primary direct
_atom_sites_solution_secondary difmap
_audit_creation_method SHELXL-97
_cell_angle_alpha 84.05(1)
_cell_angle_beta 77.38(1)
_cell_angle_gamma 70.70(1)
_cell_formula_units_Z 2
_cell_length_a 5.799(1)
_cell_length_b 8.020(1)
_cell_length_c 11.532(1)
_cell_measurement_reflns_used 113
_cell_measurement_temperature 123(2)
_cell_measurement_theta_max 25.0
_cell_measurement_theta_min 2.5
_cell_volume 493.67(12)
_computing_cell_refinement EVALCCD
_computing_data_collection Collect
_computing_data_reduction EVALCCD
_computing_molecular_graphics XP
_computing_publication_material 'SHELXL-97 (Sheldrick, 1997)'
_computing_structure_refinement 'SHELXL-97 (Sheldrick, 1997)'
_computing_structure_solution 'SHELXS-97 (Sheldrick, 1990)'
_diffrn_ambient_temperature 123(2)
_diffrn_measured_fraction_theta_full 0.996
_diffrn_measured_fraction_theta_max 0.996
_diffrn_measurement_device_type 'Bruker-Nonius KappaCCD'
_diffrn_measurement_method 'rotation in phi and omega, 2 deg.'
_diffrn_radiation_monochromator graphite
_diffrn_radiation_source 'fine-focus sealed tube'
_diffrn_radiation_type MoK\a
_diffrn_radiation_wavelength 0.71073
_diffrn_reflns_av_R_equivalents 0.0273
_diffrn_reflns_av_sigmaI/netI 0.0200
_diffrn_reflns_limit_h_max 7
_diffrn_reflns_limit_h_min -7
_diffrn_reflns_limit_k_max 10
_diffrn_reflns_limit_k_min -10
_diffrn_reflns_limit_l_max 14
_diffrn_reflns_limit_l_min -14
_diffrn_reflns_number 11687
_diffrn_reflns_theta_full 27.48
_diffrn_reflns_theta_max 27.48
_diffrn_reflns_theta_min 3.19
_exptl_absorpt_coefficient_mu 0.101
_exptl_absorpt_correction_type none
_exptl_crystal_colour colourless
_exptl_crystal_density_diffrn 1.347
_exptl_crystal_density_meas ?
_exptl_crystal_density_method 'not measured'
_exptl_crystal_description blocks
_exptl_crystal_F_000 216
_exptl_crystal_size_max 0.32
_exptl_crystal_size_mid 0.16
_exptl_crystal_size_min 0.08
_refine_diff_density_max 0.319
_refine_diff_density_min -0.263
_refine_diff_density_rms 0.044
_refine_ls_extinction_method none
_refine_ls_goodness_of_fit_ref 1.048
_refine_ls_hydrogen_treatment mixed
_refine_ls_matrix_type full
_refine_ls_number_parameters 132
_refine_ls_number_reflns 2266
_refine_ls_number_restraints 1
_refine_ls_restrained_S_all 1.048
_refine_ls_R_factor_all 0.0445
_refine_ls_R_factor_gt 0.0374
_refine_ls_shift/su_max 0.000
_refine_ls_shift/su_mean 0.000
_refine_ls_structure_factor_coef Fsqd
_refine_ls_weighting_details 'calc w=1/[\s^2^(Fo^2^)+(0.0516P)^2^+0.1740P] where P=(Fo^2^+2Fc^2^)/3'
_refine_ls_weighting_scheme calc
_refine_ls_wR_factor_gt 0.0971
_refine_ls_wR_factor_ref 0.1020
_reflns_number_gt 1981
_reflns_number_total 2266
_reflns_threshold_expression >2sigma(I)
_cod_data_source_file jo6b00495_si_001.cif
_cod_data_source_block les085
_cod_depositor_comments
;
The following automatic conversions were performed:

data item '_exptl_crystal_density_meas' value 'none' was changed to
'?' -- the value is perceived as not measured.

Automatic conversion script
Id: cif_fix_values 6909 2019-04-08 15:41:33Z antanas 
;
_cod_original_cell_volume 493.67(11)
_cod_database_code 4036778

loop_
_symmetry_equiv_pos_as_xyz
'x, y, z'
'-x, -y, -z'

loop_
_atom_site_label
_atom_site_type_symbol
_atom_site_fract_x
_atom_site_fract_y
_atom_site_fract_z
_atom_site_U_iso_or_equiv
_atom_site_adp_type
_atom_site_occupancy
_atom_site_symmetry_multiplicity
_atom_site_calc_flag
_atom_site_refinement_flags
N1 N 0.20167(17) 0.43157(12) 0.20301(8) 0.0164(2) Uani 1 1 d .
C2 C 0.3656(2) 0.30545(15) 0.13366(10) 0.0191(2) Uani 1 1 d .
O2 O 0.37220(19) 0.29810(12) 0.02885(8) 0.0306(2) Uani 1 1 d .
N3 N 0.53869(18) 0.17318(12) 0.18940(8) 0.0187(2) Uani 1 1 d .
C4 C 0.5074(2) 0.14148(14) 0.30845(10) 0.0153(2) Uani 1 1 d .
O4 O 0.65137(15) 0.01851(10) 0.35243(7) 0.0201(2) Uani 1 1 d .
C5 C 0.2773(2) 0.26381(14) 0.38233(9) 0.0158(2) Uani 1 1 d .
O5 O 0.32043(17) 0.27684(11) 0.49538(7) 0.0213(2) Uani 1 1 d D
H5 H 0.345(3) 0.1778(19) 0.5295(14) 0.032 Uiso 1 1 d D
C6 C 0.2202(2) 0.44736(14) 0.32499(9) 0.0151(2) Uani 1 1 d .
H6 H 0.0529 0.5202 0.3675 0.018 Uiso 1 1 calc R
C7 C 0.4062(2) 0.53928(15) 0.33252(10) 0.0191(2) Uani 1 1 d .
H7A H 0.4110 0.5462 0.4171 0.023 Uiso 1 1 calc R
H7B H 0.5741 0.4677 0.2924 0.023 Uiso 1 1 calc R
C8 C 0.3447(2) 0.72335(15) 0.27638(11) 0.0229(3) Uani 1 1 d .
H8A H 0.4705 0.7764 0.2838 0.034 Uiso 1 1 calc R
H8B H 0.1803 0.7958 0.3169 0.034 Uiso 1 1 calc R
H8C H 0.3434 0.7173 0.1921 0.034 Uiso 1 1 calc R
C9 C 0.0679(2) 0.18739(16) 0.39038(11) 0.0220(3) Uani 1 1 d .
H9A H -0.0850 0.2637 0.4380 0.033 Uiso 1 1 calc R
H9B H 0.1121 0.0688 0.4281 0.033 Uiso 1 1 calc R
H9C H 0.0410 0.1802 0.3103 0.033 Uiso 1 1 calc R
C10 C 0.7418(3) 0.05162(17) 0.11171(11) 0.0288(3) Uani 1 1 d .
H10A H 0.8805 -0.0030 0.1532 0.043 Uiso 1 1 calc R
H10B H 0.7974 0.1161 0.0400 0.043 Uiso 1 1 calc R
H10C H 0.6847 -0.0405 0.0893 0.043 Uiso 1 1 calc R
C11 C 0.0184(2) 0.56546(16) 0.14788(11) 0.0235(3) Uani 1 1 d .
H11A H 0.1028 0.6278 0.0840 0.035 Uiso 1 1 calc R
H11B H -0.0931 0.6498 0.2074 0.035 Uiso 1 1 calc R
H11C H -0.0788 0.5096 0.1148 0.035 Uiso 1 1 calc R

loop_
_atom_site_aniso_label
_atom_site_aniso_U_11
_atom_site_aniso_U_22
_atom_site_aniso_U_33
_atom_site_aniso_U_23
_atom_site_aniso_U_13
_atom_site_aniso_U_12
N1 0.0190(5) 0.0144(4) 0.0143(5) 0.0003(3) -0.0064(4) -0.0014(4)
C2 0.0234(6) 0.0171(5) 0.0154(5) 0.0004(4) -0.0054(4) -0.0038(4)
O2 0.0418(6) 0.0278(5) 0.0148(4) -0.0029(3) -0.0087(4) 0.0012(4)
N3 0.0206(5) 0.0150(4) 0.0153(5) -0.0005(4) -0.0013(4) 0.0000(4)
C4 0.0180(5) 0.0130(5) 0.0170(5) 0.0013(4) -0.0053(4) -0.0070(4)
O4 0.0200(4) 0.0159(4) 0.0224(4) 0.0052(3) -0.0063(3) -0.0035(3)
C5 0.0200(6) 0.0144(5) 0.0124(5) 0.0007(4) -0.0033(4) -0.0052(4)
O5 0.0345(5) 0.0163(4) 0.0124(4) 0.0019(3) -0.0073(3) -0.0061(3)
C6 0.0173(5) 0.0139(5) 0.0129(5) -0.0008(4) -0.0033(4) -0.0030(4)
C7 0.0234(6) 0.0148(5) 0.0209(6) 0.0006(4) -0.0082(4) -0.0064(4)
C8 0.0289(6) 0.0161(5) 0.0251(6) 0.0008(4) -0.0064(5) -0.0088(5)
C9 0.0204(6) 0.0202(6) 0.0244(6) 0.0000(4) 0.0002(5) -0.0085(5)
C10 0.0309(7) 0.0222(6) 0.0203(6) -0.0014(5) 0.0023(5) 0.0043(5)
C11 0.0233(6) 0.0220(6) 0.0214(6) 0.0011(4) -0.0102(5) 0.0011(5)

loop_
_atom_type_symbol
_atom_type_description
_atom_type_scat_dispersion_real
_atom_type_scat_dispersion_imag
_atom_type_scat_source
C C 0.0033 0.0016 'International Tables Vol C Tables 4.2.6.8 and 6.1.1.4'
H H 0.0000 0.0000 'International Tables Vol C Tables 4.2.6.8 and 6.1.1.4'
N N 0.0061 0.0033 'International Tables Vol C Tables 4.2.6.8 and 6.1.1.4'
O O 0.0106 0.0060 'International Tables Vol C Tables 4.2.6.8 and 6.1.1.4'

loop_
_geom_angle_atom_site_label_1
_geom_angle_atom_site_label_2
_geom_angle_atom_site_label_3
_geom_angle
C2 N1 C11 116.75(9)
C2 N1 C6 122.23(9)
C11 N1 C6 120.67(9)
O2 C2 N1 124.33(11)
O2 C2 N3 119.59(11)
N1 C2 N3 116.08(10)
C4 N3 C2 123.69(10)
C4 N3 C10 119.39(10)
C2 N3 C10 116.36(10)
O4 C4 N3 121.72(10)
O4 C4 C5 122.13(10)
N3 C4 C5 116.10(9)
O5 C5 C4 110.01(9)
O5 C5 C6 107.02(8)
C4 C5 C6 109.46(9)
O5 C5 C9 111.06(9)
C4 C5 C9 107.22(9)
C6 C5 C9 112.08(9)
C5 O5 H5 108.2(12)
N1 C6 C5 107.24(8)
N1 C6 C7 112.54(9)
C5 C6 C7 113.55(9)
N1 C6 H6 107.8
C5 C6 H6 107.8
C7 C6 H6 107.8
C8 C7 C6 112.93(10)
C8 C7 H7A 109.0
C6 C7 H7A 109.0
C8 C7 H7B 109.0
C6 C7 H7B 109.0
H7A C7 H7B 107.8
C7 C8 H8A 109.5
C7 C8 H8B 109.5
H8A C8 H8B 109.5
C7 C8 H8C 109.5
H8A C8 H8C 109.5
H8B C8 H8C 109.5
C5 C9 H9A 109.5
C5 C9 H9B 109.5
H9A C9 H9B 109.5
C5 C9 H9C 109.5
H9A C9 H9C 109.5
H9B C9 H9C 109.5
N3 C10 H10A 109.5
N3 C10 H10B 109.5
H10A C10 H10B 109.5
N3 C10 H10C 109.5
H10A C10 H10C 109.5
H10B C10 H10C 109.5
N1 C11 H11A 109.5
N1 C11 H11B 109.5
H11A C11 H11B 109.5
N1 C11 H11C 109.5
H11A C11 H11C 109.5
H11B C11 H11C 109.5

loop_
_geom_bond_atom_site_label_1
_geom_bond_atom_site_label_2
_geom_bond_distance
N1 C2 1.3290(15)
N1 C11 1.4443(14)
N1 C6 1.4555(13)
C2 O2 1.2078(14)
C2 N3 1.4082(15)
N3 C4 1.3533(15)
N3 C10 1.4496(15)
C4 O4 1.2100(14)
C4 C5 1.5098(15)
C5 O5 1.4004(13)
C5 C6 1.5118(15)
C5 C9 1.5133(16)
O5 H5 0.831(14)
C6 C7 1.5147(15)
C6 H6 1.0000
C7 C8 1.5101(16)
C7 H7A 0.9900
C7 H7B 0.9900
C8 H8A 0.9800
C8 H8B 0.9800
C8 H8C 0.9800
C9 H9A 0.9800
C9 H9B 0.9800
C9 H9C 0.9800
C10 H10A 0.9800
C10 H10B 0.9800
C10 H10C 0.9800
C11 H11A 0.9800
C11 H11B 0.9800
C11 H11C 0.9800

loop_
_geom_hbond_atom_site_label_D
_geom_hbond_atom_site_label_H
_geom_hbond_atom_site_label_A
_geom_hbond_distance_DH
_geom_hbond_distance_HA
_geom_hbond_distance_DA
_geom_hbond_angle_DHA
_geom_hbond_site_symmetry_A
O5 H5 O4 0.831(14) 1.970(14) 2.7794(12) 164.5(16) 2_656
C6 H6 O5 1.00 2.56 3.5413(15) 167.5 2_566

loop_
_geom_torsion_atom_site_label_1
_geom_torsion_atom_site_label_2
_geom_torsion_atom_site_label_3
_geom_torsion_atom_site_label_4
_geom_torsion
C11 N1 C2 O2 1.16(18)
C6 N1 C2 O2 -172.10(11)
C11 N1 C2 N3 -178.30(10)
C6 N1 C2 N3 8.45(16)
O2 C2 N3 C4 -161.31(11)
N1 C2 N3 C4 18.17(17)
O2 C2 N3 C10 10.05(17)
N1 C2 N3 C10 -170.46(11)
C2 N3 C4 O4 174.58(10)
C10 N3 C4 O4 3.46(17)
C2 N3 C4 C5 -3.03(16)
C10 N3 C4 C5 -174.15(10)
O4 C4 C5 O5 30.62(14)
N3 C4 C5 O5 -151.78(9)
O4 C4 C5 C6 147.93(10)
N3 C4 C5 C6 -34.47(12)
O4 C4 C5 C9 -90.27(12)
N3 C4 C5 C9 87.33(11)
C2 N1 C6 C5 -44.80(14)
C11 N1 C6 C5 142.20(10)
C2 N1 C6 C7 80.78(13)
C11 N1 C6 C7 -92.22(12)
O5 C5 C6 N1 174.02(8)
C4 C5 C6 N1 54.84(11)
C9 C5 C6 N1 -63.99(12)
O5 C5 C6 C7 49.05(12)
C4 C5 C6 C7 -70.13(11)
C9 C5 C6 C7 171.04(9)
N1 C6 C7 C8 58.72(13)
C5 C6 C7 C8 -179.21(9)
